data_7001772
loop_
_publ_author_name
'O'Reilly, Matthew'
'Pattacini, Roberto'
'Braunstein, Pierre'

_publ_section_title
;
 Anion effect in the diastereoselective formation of bischelated Ni(II)
 complexes with a novel, chiral phosphine derived from
 1,8-diazabicyclo[5.4.0]undec-7-ene (DBU)
;
_journal_issue 31
_journal_name_full 'Dalton Transactions'
_journal_page_first 6092
_journal_paper_doi 10.1039/b909329j
_journal_year 2009
_chemical_formula_moiety 'C42 H50 N4 Ni P2, 2(Br), 6(H2 O)'
_chemical_formula_sum 'C42 H62 Br2 N4 Ni O6 P2'
_chemical_formula_weight 999.43
_chemical_name_systematic
;
?
;
_space_group_IT_number 14
_symmetry_cell_setting monoclinic
_symmetry_Int_Tables_number 14
_symmetry_space_group_name_Hall '-P 2ybc'
_symmetry_space_group_name_H-M 'P 1 21/c 1'
_atom_sites_solution_hydrogens geom
_atom_sites_solution_primary direct
_atom_sites_solution_secondary difmap
_audit_creation_method SHELXL-97
_cell_angle_alpha 90.00
_cell_angle_beta 90.227(2)
_cell_angle_gamma 90.00
_cell_formula_units_Z 4
_cell_length_a 11.9492(3)
_cell_length_b 15.0496(5)
_cell_length_c 25.3293(5)
_cell_measurement_reflns_used 27207
_cell_measurement_temperature 173(2)
_cell_measurement_theta_max 27.485
_cell_measurement_theta_min 0.998
_cell_volume 4554.9(2)
_computing_cell_refinement 'HKL Scalepack (Otwinowski & Minor 1997)'
_computing_data_reduction 'HKL Denzo and Scalepack (Otwinowski & Minor 1997)'
_computing_molecular_graphics ORTEP-3
_computing_publication_material PLATON
_computing_structure_refinement 'SHELXL-97 (Sheldrick, 1997)'
_computing_structure_solution 'SHELXS-97 (Sheldrick, 1997)'
_diffrn_ambient_temperature 173(2)
_diffrn_detector_area_resol_mean 9
_diffrn_measured_fraction_theta_full 0.967
_diffrn_measured_fraction_theta_max 0.967
_diffrn_measurement_device_type KappaCCD
_diffrn_measurement_method CCD
_diffrn_radiation_monochromator graphite
_diffrn_radiation_source 'fine-focus sealed tube'
_diffrn_radiation_type MoK\a
_diffrn_radiation_wavelength 0.71073
_diffrn_reflns_av_R_equivalents 0.0525
_diffrn_reflns_av_sigmaI/netI 0.0706
_diffrn_reflns_limit_h_max 15
_diffrn_reflns_limit_h_min -13
_diffrn_reflns_limit_k_max 17
_diffrn_reflns_limit_k_min -19
_diffrn_reflns_limit_l_max 32
_diffrn_reflns_limit_l_min -25
_diffrn_reflns_number 24227
_diffrn_reflns_theta_full 27.49
_diffrn_reflns_theta_max 27.49
_diffrn_reflns_theta_min 2.70
_exptl_absorpt_coefficient_mu 2.299
_exptl_absorpt_correction_T_max 0.737
_exptl_absorpt_correction_T_min 0.641
_exptl_absorpt_correction_type multi-scan
_exptl_absorpt_process_details 'L. Spek, J. Appl.Cryst. 2003, 36, 7, B. Blessing, Acta Cryst, 1995, A51, 33'
_exptl_crystal_colour orange
_exptl_crystal_density_diffrn 1.457
_exptl_crystal_density_method 'not measured'
_exptl_crystal_description block
_exptl_crystal_F_000 2072
_exptl_crystal_size_max 0.14
_exptl_crystal_size_mid 0.12
_exptl_crystal_size_min 0.12
_refine_diff_density_max 1.680
_refine_diff_density_min -2.091
_refine_diff_density_rms 0.111
_refine_ls_extinction_coef 0.0009(3)
_refine_ls_extinction_expression Fc^*^=kFc[1+0.001xFc^2^\l^3^/sin(2\q)]^-1/4^
_refine_ls_extinction_method SHELXL
_refine_ls_goodness_of_fit_ref 1.016
_refine_ls_hydrogen_treatment constr
_refine_ls_matrix_type full
_refine_ls_number_parameters 538
_refine_ls_number_reflns 10110
_refine_ls_number_restraints 10
_refine_ls_restrained_S_all 1.023
_refine_ls_R_factor_all 0.1045
_refine_ls_R_factor_gt 0.0638
_refine_ls_shift/su_max 0.000
_refine_ls_shift/su_mean 0.000
_refine_ls_structure_factor_coef Fsqd
_refine_ls_weighting_details 'calc w=1/[\s^2^(Fo^2^)+(0.0759P)^2^+14.7638P] where P=(Fo^2^+2Fc^2^)/3'
_refine_ls_weighting_scheme calc
_refine_ls_wR_factor_gt 0.1576
_refine_ls_wR_factor_ref 0.1775
_reflns_number_gt 6827
_reflns_number_total 10110
_reflns_threshold_expression >2sigma(I)
_cod_data_source_file b909329j.txt
_cod_data_source_block 4.6H2O
_cod_original_sg_symbol_H-M 'P 21/c'
_cod_database_code 7001772

loop_
_symmetry_equiv_pos_as_xyz
'x, y, z'
'-x, y+1/2, -z+1/2'
'-x, -y, -z'
'x, -y-1/2, z-1/2'

loop_
_atom_site_label
_atom_site_type_symbol
_atom_site_fract_x
_atom_site_fract_y
_atom_site_fract_z
_atom_site_U_iso_or_equiv
_atom_site_adp_type
_atom_site_occupancy
_atom_site_symmetry_multiplicity
_atom_site_calc_flag
_atom_site_refinement_flags
_atom_site_disorder_assembly
_atom_site_disorder_group
Ni1 Ni 0.24418(5) 0.28676(4) 0.13618(2) 0.02411(17) Uani 1 1 d . A .
P1 P 0.23873(11) 0.22113(8) 0.21046(5) 0.0255(3) Uani 1 1 d . . .
P2 P 0.34064(10) 0.40027(8) 0.15628(5) 0.0230(3) Uani 1 1 d . . .
N1 N 0.1422(3) 0.1914(3) 0.11821(16) 0.0280(9) Uani 1 1 d . . .
N2 N 0.0778(4) 0.0465(3) 0.13161(18) 0.0370(11) Uani 1 1 d . . .
N3 N 0.2695(3) 0.3307(3) 0.06575(15) 0.0267(9) Uani 1 1 d . . .
N4 N 0.3050(4) 0.4474(4) 0.00687(17) 0.0437(12) Uani 1 1 d . . .
C1A C 0.2460(6) 0.1077(5) 0.1797(3) 0.0223(14) Uiso 0.70 1 d P A 1
H1A H 0.3154 0.1033 0.1593 0.027 Uiso 0.70 1 calc PR A 1
C1B C 0.2137(14) 0.1024(11) 0.1948(7) 0.0223(14) Uiso 0.30 1 d P A 2
H1B H 0.1687 0.0728 0.2218 0.027 Uiso 0.30 1 calc PR A 2
C2A C 0.2430(6) 0.0337(5) 0.2188(3) 0.0310(16) Uani 0.70 1 d P A 1
H2A1 H 0.1669 0.0255 0.2311 0.037 Uiso 0.70 1 calc PR A 1
H2A2 H 0.2894 0.0488 0.2490 0.037 Uiso 0.70 1 calc PR A 1
C2B C 0.3212(14) 0.0501(11) 0.1818(7) 0.032(4) Uani 0.30 1 d P A 2
H2B1 H 0.3457 0.0649 0.1464 0.038 Uiso 0.30 1 calc PR A 2
H2B2 H 0.3802 0.0671 0.2063 0.038 Uiso 0.30 1 calc PR A 2
C3B C 0.3019(12) -0.0458(19) 0.1856(7) 0.0414(19) Uiso 0.30 1 d PD A 2
H3B1 H 0.2697 -0.0602 0.2196 0.050 Uiso 0.30 1 calc PR A 2
H3B2 H 0.3723 -0.0774 0.1823 0.050 Uiso 0.30 1 calc PR A 2
C4 C 0.2220(5) -0.0739(4) 0.1413(2) 0.0431(14) Uani 1 1 d D . .
H4A H 0.2572 -0.0413 0.1128 0.052 Uiso 1 1 calc R A 1
H4B H 0.2271 -0.1367 0.1332 0.052 Uiso 1 1 calc R A 1
C6 C 0.1473(4) 0.1141(3) 0.1411(2) 0.0317(11) Uani 1 1 d . A .
C7 C 0.0493(4) 0.2087(4) 0.0813(2) 0.0354(12) Uani 1 1 d . A .
H7A H 0.0710 0.1911 0.0459 0.042 Uiso 1 1 calc R . .
H7B H 0.0327 0.2717 0.0808 0.042 Uiso 1 1 calc R . .
C8 C -0.0535(5) 0.1578(4) 0.0974(2) 0.0357(12) Uani 1 1 d . . .
H8A H -0.1138 0.1679 0.0724 0.043 Uiso 1 1 calc R A .
H8B H -0.0781 0.1768 0.1321 0.043 Uiso 1 1 calc R . .
C9 C -0.0214(4) 0.0593(4) 0.0984(2) 0.0362(12) Uani 1 1 d . A .
H9A H -0.0831 0.0245 0.1121 0.043 Uiso 1 1 calc R . .
H9B H -0.0059 0.0392 0.0628 0.043 Uiso 1 1 calc R . .
C10 C 0.1084(4) 0.2325(3) 0.24583(19) 0.0289(11) Uani 1 1 d . A .
C11 C 0.0252(4) 0.2850(4) 0.2243(2) 0.0333(11) Uani 1 1 d . . .
H11 H 0.0397 0.3188 0.1944 0.040 Uiso 1 1 calc R A .
C12 C -0.0799(5) 0.2876(4) 0.2472(2) 0.0445(14) Uani 1 1 d . A .
H12 H -0.1362 0.3221 0.2321 0.053 Uiso 1 1 calc R . .
C13 C -0.1014(5) 0.2392(4) 0.2922(2) 0.0471(15) Uani 1 1 d . . .
H13 H -0.1722 0.2413 0.3073 0.056 Uiso 1 1 calc R A .
C14 C -0.0181(5) 0.1873(4) 0.3152(2) 0.0451(15) Uani 1 1 d . A .
H14 H -0.0326 0.1554 0.3459 0.054 Uiso 1 1 calc R . .
C15 C 0.0867(5) 0.1835(4) 0.2920(2) 0.0370(13) Uani 1 1 d . . .
H15 H 0.1426 0.1485 0.3069 0.044 Uiso 1 1 calc R A .
C16 C 0.3538(4) 0.2267(3) 0.25713(19) 0.0284(11) Uani 1 1 d . A .
C17 C 0.3410(5) 0.2661(4) 0.3065(2) 0.0428(14) Uani 1 1 d . . .
H17 H 0.2712 0.2861 0.3174 0.051 Uiso 1 1 calc R A .
C18 C 0.4340(6) 0.2752(4) 0.3394(2) 0.0477(16) Uani 1 1 d . A .
H18 H 0.4260 0.3005 0.3727 0.057 Uiso 1 1 calc R . .
C19 C 0.5372(5) 0.2472(4) 0.3228(2) 0.0479(16) Uani 1 1 d . . .
H19 H 0.5989 0.2543 0.3449 0.057 Uiso 1 1 calc R A .
C20 C 0.5507(5) 0.2084(4) 0.2740(3) 0.0492(16) Uani 1 1 d . A .
H20 H 0.6207 0.1884 0.2633 0.059 Uiso 1 1 calc R . .
C21 C 0.4593(5) 0.1996(4) 0.2410(2) 0.0374(13) Uani 1 1 d . . .
H21 H 0.4684 0.1752 0.2076 0.045 Uiso 1 1 calc R A .
C22 C 0.2940(4) 0.4746(3) 0.10333(18) 0.0293(11) Uani 1 1 d D A .
H22 H 0.2178 0.4941 0.1117 0.035 Uiso 1 1 calc R . .
C23 C 0.3673(5) 0.5584(4) 0.0975(2) 0.0409(14) Uani 1 1 d D . .
H23A H 0.3827 0.5799 0.1329 0.049 Uiso 1 1 calc R A 1
H23B H 0.4383 0.5390 0.0830 0.049 Uiso 1 1 calc R A 1
C24B C 0.3306(15) 0.6362(7) 0.0659(4) 0.052(5) Uiso 0.50 1 d PD A 1
H24A H 0.3824 0.6847 0.0720 0.062 Uiso 0.50 1 calc PR A 1
H24B H 0.2576 0.6551 0.0783 0.062 Uiso 0.50 1 calc PR A 1
C25A C 0.2415(10) 0.6002(9) 0.0205(4) 0.041(3) Uani 0.50 1 d PD A 2
H25A H 0.1723 0.5720 0.0314 0.049 Uiso 0.50 1 calc PR A 2
H25B H 0.2218 0.6498 -0.0022 0.049 Uiso 0.50 1 calc PR A 2
C25B C 0.3232(12) 0.6192(9) 0.0069(4) 0.055(3) Uani 0.50 1 d PD A 1
H25C H 0.2969 0.6721 -0.0112 0.066 Uiso 0.50 1 calc PR A 1
H25D H 0.3965 0.6042 -0.0068 0.066 Uiso 0.50 1 calc PR A 1
C24A C 0.2991(11) 0.6370(4) 0.0695(4) 0.039(4) Uiso 0.50 1 d PD A 2
H24C H 0.2439 0.6609 0.0937 0.047 Uiso 0.50 1 calc PR A 2
H24D H 0.3498 0.6846 0.0598 0.047 Uiso 0.50 1 calc PR A 2
C26A C 0.3076(15) 0.5339(9) -0.0119(5) 0.045(3) Uani 0.50 1 d P A 2
H26A H 0.2787 0.5343 -0.0477 0.054 Uiso 0.50 1 calc PR A 2
H26B H 0.3849 0.5533 -0.0132 0.054 Uiso 0.50 1 calc PR A 2
C26B C 0.2432(12) 0.5437(9) -0.0026(6) 0.041(3) Uani 0.50 1 d PD A 1
H26C H 0.2150 0.5467 -0.0386 0.049 Uiso 0.50 1 calc PR A 1
H26D H 0.1801 0.5491 0.0211 0.049 Uiso 0.50 1 calc PR A 1
C27 C 0.2874(4) 0.4146(4) 0.05551(18) 0.0274(11) Uani 1 1 d . A .
C28 C 0.2715(5) 0.2673(4) 0.0215(2) 0.0365(13) Uani 1 1 d . A .
H28A H 0.1978 0.2635 0.0055 0.044 Uiso 1 1 calc R . .
H28B H 0.2920 0.2087 0.0343 0.044 Uiso 1 1 calc R . .
C29 C 0.3562(5) 0.2983(5) -0.0194(3) 0.059(2) Uani 1 1 d . . .
H29A H 0.4304 0.3011 -0.0038 0.071 Uiso 1 1 calc R A .
H29B H 0.3581 0.2571 -0.0488 0.071 Uiso 1 1 calc R . .
C30 C 0.3210(6) 0.3885(5) -0.0380(2) 0.0574(19) Uani 1 1 d . A .
H30A H 0.3779 0.4128 -0.0611 0.069 Uiso 1 1 calc R . .
H30B H 0.2518 0.3838 -0.0580 0.069 Uiso 1 1 calc R . .
C31 C 0.3168(4) 0.4589(3) 0.21753(18) 0.0254(10) Uani 1 1 d . A .
C32 C 0.2139(4) 0.4992(4) 0.2256(2) 0.0323(11) Uani 1 1 d . . .
H32 H 0.1594 0.4973 0.1993 0.039 Uiso 1 1 calc R A .
C33 C 0.1919(5) 0.5422(4) 0.2728(2) 0.0429(14) Uani 1 1 d . A .
H33 H 0.1229 0.5694 0.2779 0.052 Uiso 1 1 calc R . .
C34 C 0.2728(5) 0.5447(4) 0.3124(2) 0.0403(13) Uani 1 1 d . . .
H34 H 0.2588 0.5750 0.3437 0.048 Uiso 1 1 calc R A .
C35 C 0.3727(5) 0.5025(4) 0.3053(2) 0.0375(13) Uani 1 1 d . A .
H35 H 0.4258 0.5028 0.3322 0.045 Uiso 1 1 calc R . .
C36 C 0.3957(4) 0.4591(4) 0.25820(19) 0.0326(12) Uani 1 1 d . . .
H36 H 0.4639 0.4302 0.2538 0.039 Uiso 1 1 calc R A .
C37 C 0.4898(4) 0.3839(4) 0.14822(18) 0.0283(11) Uani 1 1 d . A .
C38 C 0.5705(4) 0.4469(4) 0.1618(2) 0.0337(12) Uani 1 1 d . . .
H38 H 0.5490 0.5010 0.1764 0.040 Uiso 1 1 calc R A .
C39 C 0.6840(5) 0.4288(4) 0.1534(2) 0.0402(14) Uani 1 1 d . A .
H39 H 0.7377 0.4709 0.1624 0.048 Uiso 1 1 calc R . .
C40 C 0.7159(5) 0.3494(4) 0.1320(2) 0.0419(14) Uani 1 1 d . . .
H40 H 0.7916 0.3374 0.1274 0.050 Uiso 1 1 calc R A .
C41 C 0.6381(5) 0.2873(4) 0.1174(2) 0.0414(14) Uani 1 1 d . A .
H41 H 0.6606 0.2342 0.1019 0.050 Uiso 1 1 calc R . .
C42 C 0.5254(4) 0.3041(4) 0.1258(2) 0.0323(11) Uani 1 1 d . . .
H42 H 0.4727 0.2614 0.1163 0.039 Uiso 1 1 calc R A .
Br1 Br -0.01069(5) 0.46356(4) 0.10850(2) 0.04014(18) Uani 1 1 d . . .
Br2 Br 0.46637(7) 0.07934(5) 0.07322(3) 0.0594(2) Uani 1 1 d . . .
O1 O 0.8254(4) -0.1507(4) 0.0983(2) 0.0716(14) Uani 1 1 d . . .
O2 O 0.7803(5) 0.1408(4) -0.0101(2) 0.0839(18) Uani 1 1 d . B 1
O3 O 0.4392(4) -0.1397(3) 0.04796(19) 0.0648(13) Uani 1 1 d . . .
O4 O 0.2916(6) 0.0286(4) -0.0305(2) 0.096(2) Uani 1 1 d . . .
O5 O -0.0402(4) 0.6193(3) 0.01499(17) 0.0522(11) Uani 1 1 d . . .
O6 O 0.0280(5) 0.7827(4) 0.0551(2) 0.0713(15) Uani 1 1 d . . .
C5 C 0.1003(5) -0.0476(4) 0.1445(3) 0.0512(17) Uani 1 1 d D A .
H5A1 H 0.0577 -0.0848 0.1205 0.061 Uiso 1 1 calc R . .
H5A2 H 0.0738 -0.0594 0.1800 0.061 Uiso 1 1 calc R . .
C3A C 0.2863(6) -0.0551(8) 0.1934(3) 0.0414(19) Uiso 0.70 1 d PD A 1
H3A1 H 0.3658 -0.0503 0.1862 0.050 Uiso 0.70 1 calc PR A 1
H3A2 H 0.2753 -0.1039 0.2178 0.050 Uiso 0.70 1 calc PR A 1

loop_
_atom_site_aniso_label
_atom_site_aniso_U_11
_atom_site_aniso_U_22
_atom_site_aniso_U_33
_atom_site_aniso_U_23
_atom_site_aniso_U_13
_atom_site_aniso_U_12
Ni1 0.0244(3) 0.0265(3) 0.0214(3) -0.0023(3) -0.0033(2) -0.0027(3)
P1 0.0288(6) 0.0221(6) 0.0257(6) 0.0009(5) -0.0074(5) -0.0009(5)
P2 0.0213(6) 0.0265(6) 0.0213(6) 0.0009(5) -0.0030(4) -0.0023(5)
N1 0.027(2) 0.026(2) 0.031(2) -0.0027(18) -0.0089(17) -0.0022(17)
N2 0.041(3) 0.025(2) 0.046(3) -0.004(2) -0.017(2) -0.001(2)
N3 0.027(2) 0.031(2) 0.0213(19) -0.0054(18) -0.0008(16) 0.0017(18)
N4 0.050(3) 0.055(3) 0.025(2) 0.000(2) -0.003(2) -0.015(2)
C2A 0.034(4) 0.027(4) 0.031(4) 0.006(3) -0.009(3) -0.008(3)
C2B 0.033(9) 0.029(9) 0.035(9) 0.003(8) -0.001(7) 0.005(7)
C4 0.059(4) 0.024(3) 0.046(3) -0.003(3) 0.003(3) 0.008(3)
C6 0.036(3) 0.026(3) 0.033(3) -0.007(2) -0.014(2) 0.004(2)
C7 0.040(3) 0.036(3) 0.030(3) 0.005(2) -0.013(2) -0.007(2)
C8 0.035(3) 0.039(3) 0.033(3) 0.001(2) -0.008(2) -0.001(2)
C9 0.034(3) 0.036(3) 0.039(3) 0.000(2) -0.012(2) -0.007(2)
C10 0.032(3) 0.029(3) 0.026(2) 0.001(2) -0.002(2) -0.005(2)
C11 0.038(3) 0.034(3) 0.028(2) 0.001(2) 0.000(2) 0.003(2)
C12 0.042(3) 0.050(4) 0.042(3) -0.008(3) 0.000(3) 0.012(3)
C13 0.041(3) 0.059(4) 0.041(3) -0.011(3) 0.015(3) -0.004(3)
C14 0.060(4) 0.043(3) 0.032(3) -0.005(3) 0.007(3) -0.015(3)
C15 0.045(3) 0.037(3) 0.029(3) 0.008(2) -0.002(2) -0.006(3)
C16 0.032(3) 0.023(2) 0.030(2) 0.006(2) -0.009(2) -0.007(2)
C17 0.047(3) 0.046(4) 0.036(3) -0.002(3) -0.010(3) -0.008(3)
C18 0.067(4) 0.046(4) 0.029(3) 0.006(3) -0.016(3) -0.024(3)
C19 0.047(4) 0.044(3) 0.053(4) 0.017(3) -0.030(3) -0.016(3)
C20 0.036(3) 0.050(4) 0.062(4) 0.008(3) -0.020(3) -0.005(3)
C21 0.035(3) 0.037(3) 0.040(3) 0.005(3) -0.007(2) -0.004(2)
C22 0.030(3) 0.033(3) 0.025(2) 0.003(2) -0.006(2) -0.004(2)
C23 0.051(4) 0.038(3) 0.034(3) 0.009(3) -0.009(3) -0.012(3)
C25A 0.042(7) 0.038(7) 0.043(7) 0.015(6) -0.014(6) -0.001(6)
C25B 0.062(9) 0.062(9) 0.042(7) 0.019(7) -0.003(6) -0.014(7)
C26A 0.058(9) 0.043(8) 0.034(6) 0.010(6) 0.005(7) -0.010(8)
C26B 0.036(7) 0.048(9) 0.039(7) 0.018(7) -0.008(6) -0.003(7)
C27 0.021(2) 0.039(3) 0.022(2) 0.002(2) -0.0012(18) 0.001(2)
C28 0.041(3) 0.042(3) 0.026(3) -0.015(2) 0.004(2) 0.003(3)
C29 0.047(4) 0.086(6) 0.045(4) -0.032(4) 0.019(3) -0.012(4)
C30 0.062(4) 0.081(5) 0.030(3) -0.007(3) 0.017(3) -0.030(4)
C31 0.028(2) 0.026(3) 0.023(2) 0.000(2) -0.0038(19) -0.007(2)
C32 0.030(3) 0.038(3) 0.028(3) -0.002(2) -0.003(2) 0.002(2)
C33 0.040(3) 0.052(4) 0.037(3) -0.004(3) 0.002(2) 0.009(3)
C34 0.050(3) 0.046(3) 0.024(3) -0.011(2) 0.002(2) 0.002(3)
C35 0.040(3) 0.046(3) 0.027(3) -0.002(2) -0.007(2) -0.009(3)
C36 0.032(3) 0.041(3) 0.025(2) -0.001(2) -0.004(2) -0.005(2)
C37 0.023(2) 0.038(3) 0.024(2) 0.009(2) -0.0029(19) -0.002(2)
C38 0.029(3) 0.042(3) 0.030(3) 0.003(2) 0.000(2) -0.004(2)
C39 0.030(3) 0.056(4) 0.034(3) 0.014(3) -0.006(2) -0.015(3)
C40 0.026(3) 0.061(4) 0.039(3) 0.019(3) 0.004(2) 0.008(3)
C41 0.033(3) 0.047(4) 0.044(3) 0.004(3) 0.007(2) 0.007(3)
C42 0.032(3) 0.032(3) 0.033(3) 0.007(2) 0.002(2) 0.004(2)
Br1 0.0332(3) 0.0446(4) 0.0426(3) 0.0050(3) -0.0036(2) -0.0047(2)
Br2 0.0729(5) 0.0499(4) 0.0553(4) 0.0047(3) -0.0123(3) 0.0015(3)
O1 0.072(3) 0.066(3) 0.077(3) -0.001(3) 0.006(3) -0.010(3)
O2 0.104(4) 0.088(4) 0.060(3) 0.004(3) -0.024(3) -0.035(4)
O3 0.073(3) 0.057(3) 0.064(3) 0.008(3) -0.001(3) -0.003(3)
O4 0.120(5) 0.081(4) 0.086(4) 0.017(3) -0.045(4) -0.028(4)
O5 0.063(3) 0.040(2) 0.054(3) 0.005(2) -0.003(2) 0.003(2)
O6 0.082(4) 0.075(4) 0.057(3) -0.018(3) 0.006(3) -0.016(3)
C5 0.054(4) 0.025(3) 0.075(4) 0.001(3) -0.030(3) -0.008(3)

loop_
_atom_type_symbol
_atom_type_description
_atom_type_scat_dispersion_real
_atom_type_scat_dispersion_imag
_atom_type_scat_source
Ni Ni 0.3393 1.1124 'International Tables Vol C Tables 4.2.6.8 and 6.1.1.4'
P P 0.1023 0.0942 'International Tables Vol C Tables 4.2.6.8 and 6.1.1.4'
N N 0.0061 0.0033 'International Tables Vol C Tables 4.2.6.8 and 6.1.1.4'
C C 0.0033 0.0016 'International Tables Vol C Tables 4.2.6.8 and 6.1.1.4'
Br Br -0.2901 2.4595 'International Tables Vol C Tables 4.2.6.8 and 6.1.1.4'
O O 0.0106 0.0060 'International Tables Vol C Tables 4.2.6.8 and 6.1.1.4'
H H 0.0000 0.0000 'International Tables Vol C Tables 4.2.6.8 and 6.1.1.4'

loop_
_geom_angle_atom_site_label_1
_geom_angle_atom_site_label_2
_geom_angle_atom_site_label_3
_geom_angle
_geom_angle_site_symmetry_1
_geom_angle_site_symmetry_3
_geom_angle_publ_flag
N3 Ni1 N1 97.92(17) . . ?
N3 Ni1 P2 81.89(13) . . ?
N1 Ni1 P2 173.84(13) . . ?
N3 Ni1 P1 169.66(13) . . ?
N1 Ni1 P1 80.92(13) . . ?
P2 Ni1 P1 100.38(5) . . ?
C10 P1 C16 109.0(2) . . ?
C10 P1 C1B 93.4(6) . . ?
C16 P1 C1B 107.8(5) . . ?
C10 P1 C1A 109.5(3) . . ?
C16 P1 C1A 106.1(3) . . ?
C10 P1 Ni1 115.08(17) . . ?
C16 P1 Ni1 122.01(17) . . ?
C1B P1 Ni1 105.3(5) . . ?
C1A P1 Ni1 93.0(2) . . ?
C31 P2 C37 108.8(2) . . ?
C31 P2 C22 106.4(2) . . ?
C37 P2 C22 107.3(2) . . ?
C31 P2 Ni1 120.76(16) . . ?
C37 P2 Ni1 113.38(18) . . ?
C22 P2 Ni1 98.78(16) . . ?
C6 N1 C7 118.4(4) . . ?
C6 N1 Ni1 122.0(3) . . ?
C7 N1 Ni1 119.4(3) . . ?
C6 N2 C9 120.3(4) . . ?
C6 N2 C5 125.3(4) . . ?
C9 N2 C5 113.6(4) . . ?
C27 N3 C28 118.2(4) . . ?
C27 N3 Ni1 122.8(3) . . ?
C28 N3 Ni1 119.0(3) . . ?
C27 N4 C26A 131.5(7) . . ?
C27 N4 C30 120.9(5) . . ?
C26A N4 C30 107.5(7) . . ?
C27 N4 C26B 112.7(7) . . ?
C30 N4 C26B 118.9(7) . . ?
C2A C1A C6 116.7(6) . . ?
C2A C1A P1 113.6(5) . . ?
C6 C1A P1 99.8(4) . . ?
C2A C1A H1A 108.7 . . ?
C6 C1A H1A 108.7 . . ?
P1 C1A H1A 108.7 . . ?
C2B C1B C6 106.9(12) . . ?
C2B C1B P1 113.8(12) . . ?
C6 C1B P1 99.1(9) . . ?
C2B C1B H1B 112.1 . . ?
C6 C1B H1B 112.1 . . ?
P1 C1B H1B 112.1 . . ?
C1A C2A C3A 110.7(7) . . ?
C1A C2A H2A1 109.5 . . ?
C3A C2A H2A1 109.5 . . ?
C1A C2A H2A2 109.5 . . ?
C3A C2A H2A2 109.5 . . ?
H2A1 C2A H2A2 108.1 . . ?
C3B C2B C1B 110.9(14) . . ?
C3B C2B H2B1 109.5 . . ?
C1B C2B H2B1 109.5 . . ?
C3B C2B H2B2 109.5 . . ?
C1B C2B H2B2 109.5 . . ?
H2B1 C2B H2B2 108.0 . . ?
C2B C3B C4 108.9(17) . . ?
C2B C3B H3B1 109.9 . . ?
C4 C3B H3B1 109.9 . . ?
C2B C3B H3B2 109.9 . . ?
C4 C3B H3B2 109.9 . . ?
H3B1 C3B H3B2 108.3 . . ?
C5 C4 C3B 119.2(8) . . ?
C5 C4 C3A 112.4(5) . . ?
C5 C4 H4A 109.1 . . ?
C3B C4 H4A 97.8 . . ?
C3A C4 H4A 109.1 . . ?
C5 C4 H4B 109.1 . . ?
C3B C4 H4B 112.7 . . ?
C3A C4 H4B 109.1 . . ?
H4A C4 H4B 107.8 . . ?
N1 C6 N2 124.9(4) . . ?
N1 C6 C1A 112.0(5) . . ?
N2 C6 C1A 123.0(5) . . ?
N1 C6 C1B 120.3(7) . . ?
N2 C6 C1B 112.4(8) . . ?
N1 C7 C8 110.6(4) . . ?
N1 C7 H7A 109.5 . . ?
C8 C7 H7A 109.5 . . ?
N1 C7 H7B 109.5 . . ?
C8 C7 H7B 109.5 . . ?
H7A C7 H7B 108.1 . . ?
C7 C8 C9 106.9(5) . . ?
C7 C8 H8A 110.3 . . ?
C9 C8 H8A 110.3 . . ?
C7 C8 H8B 110.3 . . ?
C9 C8 H8B 110.3 . . ?
H8A C8 H8B 108.6 . . ?
N2 C9 C8 109.8(4) . . ?
N2 C9 H9A 109.7 . . ?
C8 C9 H9A 109.7 . . ?
N2 C9 H9B 109.7 . . ?
C8 C9 H9B 109.7 . . ?
H9A C9 H9B 108.2 . . ?
C11 C10 C15 119.5(5) . . ?
C11 C10 P1 118.6(4) . . ?
C15 C10 P1 121.6(4) . . ?
C10 C11 C12 120.3(5) . . ?
C10 C11 H11 119.9 . . ?
C12 C11 H11 119.9 . . ?
C13 C12 C11 120.2(6) . . ?
C13 C12 H12 119.9 . . ?
C11 C12 H12 119.9 . . ?
C12 C13 C14 120.5(5) . . ?
C12 C13 H13 119.7 . . ?
C14 C13 H13 119.7 . . ?
C15 C14 C13 119.4(5) . . ?
C15 C14 H14 120.3 . . ?
C13 C14 H14 120.3 . . ?
C14 C15 C10 120.0(5) . . ?
C14 C15 H15 120.0 . . ?
C10 C15 H15 120.0 . . ?
C21 C16 C17 119.4(5) . . ?
C21 C16 P1 118.9(4) . . ?
C17 C16 P1 121.4(4) . . ?
C18 C17 C16 119.3(6) . . ?
C18 C17 H17 120.4 . . ?
C16 C17 H17 120.4 . . ?
C19 C18 C17 120.2(6) . . ?
C19 C18 H18 119.9 . . ?
C17 C18 H18 119.9 . . ?
C18 C19 C20 120.9(5) . . ?
C18 C19 H19 119.6 . . ?
C20 C19 H19 119.6 . . ?
C21 C20 C19 119.2(6) . . ?
C21 C20 H20 120.4 . . ?
C19 C20 H20 120.4 . . ?
C20 C21 C16 120.9(6) . . ?
C20 C21 H21 119.6 . . ?
C16 C21 H21 119.6 . . ?
C27 C22 C23 116.0(4) . . ?
C27 C22 P2 103.7(3) . . ?
C23 C22 P2 113.4(3) . . ?
C27 C22 H22 107.8 . . ?
C23 C22 H22 107.8 . . ?
P2 C22 H22 107.8 . . ?
C24B C23 C22 122.0(8) . . ?
C22 C23 C24A 111.0(5) . . ?
C24B C23 H23A 106.8 . . ?
C22 C23 H23A 106.8 . . ?
C24A C23 H23A 104.8 . . ?
C24B C23 H23B 106.8 . . ?
C22 C23 H23B 106.8 . . ?
C24A C23 H23B 119.9 . . ?
H23A C23 H23B 106.7 . . ?
C23 C24B C25B 114.4(9) . . ?
C23 C24B H24A 108.7 . . ?
C25B C24B H24A 108.7 . . ?
C23 C24B H24B 108.7 . . ?
C25B C24B H24B 108.7 . . ?
H24A C24B H24B 107.6 . . ?
C26A C25A C24A 116.5(11) . . ?
C26A C25A H25A 108.2 . . ?
C24A C25A H25A 108.2 . . ?
C26A C25A H25B 108.2 . . ?
C24A C25A H25B 108.2 . . ?
H25A C25A H25B 107.3 . . ?
C26B C25B C24B 108.6(12) . . ?
C26B C25B H25C 110.0 . . ?
C24B C25B H25C 110.0 . . ?
C26B C25B H25D 110.0 . . ?
C24B C25B H25D 110.0 . . ?
H25C C25B H25D 108.3 . . ?
C25A C24A C23 108.6(7) . . ?
C25A C24A H24C 110.0 . . ?
C23 C24A H24C 110.0 . . ?
C25A C24A H24D 110.0 . . ?
C23 C24A H24D 110.0 . . ?
H24C C24A H24D 108.3 . . ?
N4 C26A C25A 114.9(11) . . ?
N4 C26A H26A 108.5 . . ?
C25A C26A H26A 108.5 . . ?
N4 C26A H26B 108.5 . . ?
C25A C26A H26B 108.5 . . ?
H26A C26A H26B 107.5 . . ?
C25B C26B N4 111.0(10) . . ?
C25B C26B H26C 109.4 . . ?
N4 C26B H26C 109.4 . . ?
C25B C26B H26D 109.4 . . ?
N4 C26B H26D 109.4 . . ?
H26C C26B H26D 108.0 . . ?
N3 C27 N4 124.3(5) . . ?
N3 C27 C22 115.2(4) . . ?
N4 C27 C22 120.4(5) . . ?
N3 C28 C29 109.4(5) . . ?
N3 C28 H28A 109.8 . . ?
C29 C28 H28A 109.8 . . ?
N3 C28 H28B 109.8 . . ?
C29 C28 H28B 109.8 . . ?
H28A C28 H28B 108.2 . . ?
C30 C29 C28 107.8(5) . . ?
C30 C29 H29A 110.1 . . ?
C28 C29 H29A 110.1 . . ?
C30 C29 H29B 110.1 . . ?
C28 C29 H29B 110.1 . . ?
H29A C29 H29B 108.5 . . ?
N4 C30 C29 110.1(5) . . ?
N4 C30 H30A 109.6 . . ?
C29 C30 H30A 109.6 . . ?
N4 C30 H30B 109.6 . . ?
C29 C30 H30B 109.6 . . ?
H30A C30 H30B 108.2 . . ?
C32 C31 C36 119.2(5) . . ?
C32 C31 P2 118.9(4) . . ?
C36 C31 P2 121.8(4) . . ?
C33 C32 C31 120.2(5) . . ?
C33 C32 H32 119.9 . . ?
C31 C32 H32 119.9 . . ?
C32 C33 C34 120.1(5) . . ?
C32 C33 H33 119.9 . . ?
C34 C33 H33 119.9 . . ?
C35 C34 C33 119.8(5) . . ?
C35 C34 H34 120.1 . . ?
C33 C34 H34 120.1 . . ?
C34 C35 C36 120.6(5) . . ?
C34 C35 H35 119.7 . . ?
C36 C35 H35 119.7 . . ?
C35 C36 C31 120.0(5) . . ?
C35 C36 H36 120.0 . . ?
C31 C36 H36 120.0 . . ?
C42 C37 C38 118.3(5) . . ?
C42 C37 P2 117.7(4) . . ?
C38 C37 P2 124.0(4) . . ?
C37 C38 C39 119.9(5) . . ?
C37 C38 H38 120.0 . . ?
C39 C38 H38 120.0 . . ?
C40 C39 C38 120.2(5) . . ?
C40 C39 H39 119.9 . . ?
C38 C39 H39 119.9 . . ?
C39 C40 C41 120.9(5) . . ?
C39 C40 H40 119.5 . . ?
C41 C40 H40 119.5 . . ?
C40 C41 C42 119.5(6) . . ?
C40 C41 H41 120.2 . . ?
C42 C41 H41 120.2 . . ?
C41 C42 C37 121.1(5) . . ?
C41 C42 H42 119.4 . . ?
C37 C42 H42 119.4 . . ?
N2 C5 C4 114.5(5) . . ?
N2 C5 H5A1 108.6 . . ?
C4 C5 H5A1 108.6 . . ?
N2 C5 H5A2 108.6 . . ?
C4 C5 H5A2 108.6 . . ?
H5A1 C5 H5A2 107.6 . . ?
C4 C3A C2A 109.9(7) . . ?
C4 C3A H3A1 109.7 . . ?
C2A C3A H3A1 109.7 . . ?
C4 C3A H3A2 109.7 . . ?
C2A C3A H3A2 109.7 . . ?
H3A1 C3A H3A2 108.2 . . ?

loop_
_geom_bond_atom_site_label_1
_geom_bond_atom_site_label_2
_geom_bond_distance
_geom_bond_site_symmetry_2
_geom_bond_publ_flag
Ni1 N3 1.927(4) . ?
Ni1 N1 1.936(4) . ?
Ni1 P2 2.1217(14) . ?
Ni1 P1 2.1263(14) . ?
P1 C10 1.808(5) . ?
P1 C16 1.811(5) . ?
P1 C1B 1.854(17) . ?
P1 C1A 1.879(7) . ?
P2 C31 1.808(5) . ?
P2 C37 1.811(5) . ?
P2 C22 1.832(5) . ?
N1 C6 1.301(6) . ?
N1 C7 1.472(6) . ?
N2 C6 1.335(7) . ?
N2 C9 1.464(6) . ?
N2 C5 1.478(7) . ?
N3 C27 1.307(6) . ?
N3 C28 1.472(6) . ?
N4 C27 1.345(6) . ?
N4 C26A 1.386(14) . ?
N4 C30 1.456(8) . ?
N4 C26B 1.643(15) . ?
C1A C2A 1.492(10) . ?
C1A C6 1.531(8) . ?
C1A H1A 0.9800 . ?
C1B C2B 1.54(2) . ?
C1B C6 1.580(16) . ?
C1B H1B 0.9800 . ?
C2A C3A 1.572(13) . ?
C2A H2A1 0.9700 . ?
C2A H2A2 0.9700 . ?
C2B C3B 1.47(3) . ?
C2B H2B1 0.9700 . ?
C2B H2B2 0.9700 . ?
C3B C4 1.528(5) . ?
C3B H3B1 0.9700 . ?
C3B H3B2 0.9700 . ?
C4 C5 1.509(8) . ?
C4 C3A 1.549(5) . ?
C4 H4A 0.9700 . ?
C4 H4B 0.9700 . ?
C7 C8 1.505(7) . ?
C7 H7A 0.9700 . ?
C7 H7B 0.9700 . ?
C8 C9 1.532(8) . ?
C8 H8A 0.9700 . ?
C8 H8B 0.9700 . ?
C9 H9A 0.9700 . ?
C9 H9B 0.9700 . ?
C10 C11 1.381(7) . ?
C10 C15 1.408(7) . ?
C11 C12 1.386(8) . ?
C11 H11 0.9300 . ?
C12 C13 1.378(9) . ?
C12 H12 0.9300 . ?
C13 C14 1.392(9) . ?
C13 H13 0.9300 . ?
C14 C15 1.387(8) . ?
C14 H14 0.9300 . ?
C15 H15 0.9300 . ?
C16 C21 1.388(8) . ?
C16 C17 1.393(8) . ?
C17 C18 1.392(8) . ?
C17 H17 0.9300 . ?
C18 C19 1.371(9) . ?
C18 H18 0.9300 . ?
C19 C20 1.379(9) . ?
C19 H19 0.9300 . ?
C20 C21 1.378(8) . ?
C20 H20 0.9300 . ?
C21 H21 0.9300 . ?
C22 C27 1.513(7) . ?
C22 C23 1.542(7) . ?
C22 H22 0.9800 . ?
C23 C24B 1.485(8) . ?
C23 C24A 1.601(7) . ?
C23 H23A 0.9700 . ?
C23 H23B 0.9700 . ?
C24B C25B 1.519(3) . ?
C24B H24A 0.9700 . ?
C24B H24B 0.9700 . ?
C25A C26A 1.516(18) . ?
C25A C24A 1.522(3) . ?
C25A H25A 0.9700 . ?
C25A H25B 0.9700 . ?
C25B C26B 1.503(9) . ?
C25B H25C 0.9700 . ?
C25B H25D 0.9700 . ?
C24A H24C 0.9700 . ?
C24A H24D 0.9700 . ?
C26A H26A 0.9700 . ?
C26A H26B 0.9700 . ?
C26B H26C 0.9700 . ?
C26B H26D 0.9700 . ?
C28 C29 1.524(8) . ?
C28 H28A 0.9700 . ?
C28 H28B 0.9700 . ?
C29 C30 1.496(11) . ?
C29 H29A 0.9700 . ?
C29 H29B 0.9700 . ?
C30 H30A 0.9700 . ?
C30 H30B 0.9700 . ?
C31 C32 1.387(7) . ?
C31 C36 1.394(6) . ?
C32 C33 1.384(8) . ?
C32 H32 0.9300 . ?
C33 C34 1.392(8) . ?
C33 H33 0.9300 . ?
C34 C35 1.365(8) . ?
C34 H34 0.9300 . ?
C35 C36 1.389(7) . ?
C35 H35 0.9300 . ?
C36 H36 0.9300 . ?
C37 C42 1.396(7) . ?
C37 C38 1.396(7) . ?
C38 C39 1.400(8) . ?
C38 H38 0.9300 . ?
C39 C40 1.368(9) . ?
C39 H39 0.9300 . ?
C40 C41 1.369(9) . ?
C40 H40 0.9300 . ?
C41 C42 1.388(7) . ?
C41 H41 0.9300 . ?
C42 H42 0.9300 . ?
C5 H5A1 0.9700 . ?
C5 H5A2 0.9700 . ?
C3A H3A1 0.9700 . ?
C3A H3A2 0.9700 . ?
